data_7024995
loop_
_publ_author_name
'Mason, Kevin'
'Gass, Ian A.'
'Parsons, Simon'
'Collins, Anna'
'White, Fraser J.'
'Slawin, Alexandra M. Z.'
'Brechin, Euan K.'
'Tasker, Peter A.'

_publ_section_related_literature
;
?
;
_publ_section_title
;
 Building Fe(III) clusters with derivatised salicylaldoximes.
;
_journal_issue 10
_journal_name_full 'Dalton transactions (Cambridge, England : 2003)'
_journal_page_first 2727
_journal_page_last 2734
_journal_paper_doi 10.1039/b924143d
_journal_volume 39
_journal_year 2010
_chemical_compound_source 'Ian Gass, IAG2436'
_chemical_formula_moiety 'C90 H90 Fe6 N4 O24, 2(C6 H15 N), 2(C2 H3 N)'
_chemical_formula_sum 'C106 H126 Fe6 N8 O24'
_chemical_formula_weight 2231.28
_space_group_IT_number 14
_symmetry_cell_setting monoclinic
_symmetry_space_group_name_Hall '-P 2ybc'
_symmetry_space_group_name_H-M 'P 1 21/c 1'
_atom_sites_solution_hydrogens geom
_atom_sites_solution_primary direct
_audit_creation_date 08-07-03
_audit_creation_method CRYSTALS_ver_12.85
_cell_angle_alpha 90
_cell_angle_beta 104.153(2)
_cell_angle_gamma 90
_cell_formula_units_Z 2
_cell_length_a 14.6892(6)
_cell_length_b 19.6643(9)
_cell_length_c 19.2762(9)
_cell_measurement_reflns_used 9923
_cell_measurement_temperature 150
_cell_measurement_theta_max 27
_cell_measurement_theta_min 2
_cell_volume 5399.0(4)
_computing_cell_refinement 'SAINT (Siemens ,1995)'
_computing_data_collection 'SMART (Siemens, 1993)'
_computing_data_reduction 'SAINT (Siemens ,1995)'
_computing_molecular_graphics 'CAMERON (Watkin et al., 1996)'
_computing_publication_material 'CRYSTALS (Betteridge et al., 2003)'
_computing_structure_refinement 'CRYSTALS (Betteridge et al., 2003)'
_computing_structure_solution 'SIR92 (Altomare et al., 1994)'
_diffrn_ambient_temperature 150
_diffrn_measured_fraction_theta_full 1.000
_diffrn_measured_fraction_theta_max 0.995
_diffrn_measurement_device 'Bruker SMART'
_diffrn_measurement_device_type Area
_diffrn_measurement_method \w
_diffrn_radiation_monochromator graphite
_diffrn_radiation_type 'Mo K\a'
_diffrn_radiation_wavelength 0.71073
_diffrn_reflns_av_R_equivalents 0.096
_diffrn_reflns_limit_h_max 17
_diffrn_reflns_limit_h_min -18
_diffrn_reflns_limit_k_max 24
_diffrn_reflns_limit_k_min 0
_diffrn_reflns_limit_l_max 24
_diffrn_reflns_limit_l_min 0
_diffrn_reflns_number 58382
_diffrn_reflns_theta_full 25.950
_diffrn_reflns_theta_max 26.479
_diffrn_reflns_theta_min 1.430
_diffrn_standards_number 0
_exptl_absorpt_coefficient_mu 0.858
_exptl_absorpt_correction_T_max 0.90
_exptl_absorpt_correction_T_min 0.70
_exptl_absorpt_correction_type multi-scan
_exptl_absorpt_process_details 'SADABS (Siemens, 1996)'
_exptl_crystal_colour black
_exptl_crystal_density_diffrn 1.324
_exptl_crystal_density_method 'not measured'
_exptl_crystal_description block
_exptl_crystal_F_000 2244
_exptl_crystal_recrystallization_method
;
Slow evaporation of MeCN solution.
;
_exptl_crystal_size_max 0.20
_exptl_crystal_size_mid 0.15
_exptl_crystal_size_min 0.12
_platon_squeeze_details
;
;
_refine_diff_density_max 0.96
_refine_diff_density_min -1.08
_refine_ls_extinction_method None
_refine_ls_goodness_of_fit_ref 0.6354
_refine_ls_hydrogen_treatment constr
_refine_ls_matrix_type full
_refine_ls_number_parameters 622
_refine_ls_number_reflns 11075
_refine_ls_number_restraints 6
_refine_ls_R_factor_all 0.1048
_refine_ls_R_factor_gt 0.0536
_refine_ls_shift/su_max 0.000453
_refine_ls_structure_factor_coef Fsqd
_refine_ls_weighting_details
;
Method= Quasi-Unit weights
W = 1.0 or 1./2F
;
_refine_ls_weighting_scheme calc
_refine_ls_wR_factor_all 0.1660
_refine_ls_wR_factor_gt 0.1128
_refine_ls_wR_factor_ref 0.1660
_reflns_limit_h_max 17
_reflns_limit_h_min -18
_reflns_limit_k_max 24
_reflns_limit_k_min 0
_reflns_limit_l_max 24
_reflns_limit_l_min 0
_reflns_number_gt 6311
_reflns_number_total 11117
_reflns_threshold_expression I>2.0\s(I)
_oxford_diffrn_Wilson_B_factor 1.31
_oxford_diffrn_Wilson_scale 51.38
_oxford_refine_ls_r_factor_ref 0.1048
_oxford_refine_ls_scale 0.17098(9)
_oxford_reflns_number_all 11075
_oxford_reflns_threshold_expression_ref I>-10.0\s(I)
_oxford_structure_analysis_title 'eb7207 in P2(1)/c'
_cod_data_source_file b924143d.txt
_cod_data_source_block EB7207
_cod_depositor_comments
;
The following automatic conversions were performed:

'_symmetry_cell_setting' value 'Monoclinic' changed to 'monoclinic'
according to /home/saulius/struct/CIF-dictionaries/cif_core.dic
dictionary named 'cif_core.dic' version 2.4.2 from 2011-04-26.

Automatic conversion script
Id: cif_fix_values 1891 2012-01-12 08:04:46Z andrius 
;
_cod_original_sg_symbol_Hall 'P 2ybc'
_cod_original_sg_symbol_H-M 'P 1 21/c 1 '
_cod_database_code 7024995

loop_
_symmetry_equiv_pos_as_xyz
x,y,z
-x,-y,-z
-x,y+1/2,-z+1/2
x,-y+1/2,z+1/2

loop_
_atom_site_label
_atom_site_type_symbol
_atom_site_fract_x
_atom_site_fract_y
_atom_site_fract_z
_atom_site_U_iso_or_equiv
_atom_site_occupancy
_atom_site_adp_type
_atom_site_refinement_flags_posn
_atom_site_refinement_flags_adp
Fe1 Fe 0.02168(5) 0.57128(4) -0.02866(4) 0.0198 1.0000 Uani . .
O2 O 0.0169(2) 0.51807(17) -0.11765(18) 0.0221 1.0000 Uani . .
Fe3 Fe -0.07888(5) 0.44312(4) -0.15098(4) 0.0206 1.0000 Uani . .
O4 O -0.0355(2) 0.39018(17) -0.06185(18) 0.0214 1.0000 Uani . .
Fe5 Fe -0.04709(5) 0.29446(4) -0.07338(4) 0.0217 1.0000 Uani . .
O6 O -0.1270(3) 0.28233(18) -0.00115(19) 0.0263 1.0000 Uani . .
C7 C -0.1683(3) 0.3245(3) 0.0301(3) 0.0225 1.0000 Uani . .
O8 O -0.1402(2) 0.38457(18) 0.04643(19) 0.0245 1.0000 Uani . .
C9 C -0.2546(4) 0.3009(3) 0.0511(3) 0.0245 1.0000 Uani . .
C10 C -0.2829(4) 0.2337(3) 0.0393(3) 0.0280 1.0000 Uani . .
C11 C -0.3600(4) 0.2103(3) 0.0612(3) 0.0308 1.0000 Uani . .
C12 C -0.4084(4) 0.2549(3) 0.0946(3) 0.0355 1.0000 Uani . .
C13 C -0.3818(4) 0.3226(3) 0.1066(3) 0.0314 1.0000 Uani . .
C14 C -0.3037(4) 0.3451(3) 0.0845(3) 0.0269 1.0000 Uani . .
C15 C -0.4358(5) 0.3696(4) 0.1436(4) 0.0534 1.0000 Uani . .
C16 C -0.3921(5) 0.1371(3) 0.0492(4) 0.0504 1.0000 Uani . .
O17 O -0.0727(3) 0.19931(18) -0.1008(2) 0.0275 1.0000 Uani . .
C18 C -0.1571(4) 0.1714(3) -0.1065(3) 0.0264 1.0000 Uani . .
C19 C -0.2413(4) 0.2047(3) -0.1410(3) 0.0305 1.0000 Uani . .
C20 C -0.2431(4) 0.2733(3) -0.1730(3) 0.0285 1.0000 Uani . .
N21 N -0.1696(3) 0.3117(2) -0.1537(2) 0.0242 1.0000 Uani . .
O22 O -0.1759(3) 0.37345(18) -0.1863(2) 0.0286 1.0000 Uani . .
C23 C -0.3291(4) 0.2997(4) -0.2241(4) 0.0488 1.0000 Uani . .
C24 C -0.3883(5) 0.3417(4) -0.1862(6) 0.0716 1.0000 Uani . .
C25 C -0.3263(4) 0.1701(3) -0.1462(3) 0.0386 1.0000 Uani . .
C26 C -0.3294(5) 0.1058(4) -0.1188(4) 0.0443 1.0000 Uani . .
C27 C -0.2476(5) 0.0735(3) -0.0859(4) 0.0451 1.0000 Uani . .
C28 C -0.1623(4) 0.1056(3) -0.0801(3) 0.0353 1.0000 Uani . .
O29 O 0.0415(3) 0.29644(19) -0.1404(2) 0.0285 1.0000 Uani . .
C30 C 0.0714(4) 0.3480(3) -0.1664(3) 0.0303 1.0000 Uani . .
O31 O 0.0222(3) 0.3988(2) -0.1935(2) 0.0298 1.0000 Uani . .
C32 C 0.1739(4) 0.3514(3) -0.1617(3) 0.0336 1.0000 Uani . .
C33 C 0.2363(4) 0.3171(4) -0.1068(3) 0.0406 1.0000 Uani . .
C34 C 0.3325(5) 0.3260(4) -0.0977(4) 0.0532 1.0000 Uani . .
C35 C 0.3629(5) 0.3691(4) -0.1447(5) 0.0552 1.0000 Uani . .
C36 C 0.3013(5) 0.4025(4) -0.2009(5) 0.0549 1.0000 Uani . .
C37 C 0.2074(5) 0.3921(3) -0.2078(4) 0.0425 1.0000 Uani . .
C38 C 0.3376(7) 0.4488(5) -0.2506(6) 0.0830 1.0000 Uani . .
C39 C 0.4006(6) 0.2910(6) -0.0366(5) 0.0780 1.0000 Uani . .
O40 O 0.0674(3) 0.27136(18) 0.0049(2) 0.0285 1.0000 Uani . .
C41 C 0.1020(4) 0.3033(3) 0.0617(3) 0.0273 1.0000 Uani . .
O42 O 0.0686(2) 0.35604(18) 0.08263(18) 0.0247 1.0000 Uani . .
C43 C 0.1917(4) 0.2746(3) 0.1074(3) 0.0287 1.0000 Uani . .
C44 C 0.2355(4) 0.3048(3) 0.1724(3) 0.0319 1.0000 Uani . .
C45 C 0.3192(4) 0.2783(3) 0.2126(3) 0.0375 1.0000 Uani . .
C46 C 0.3592(4) 0.2237(3) 0.1858(4) 0.0458 1.0000 Uani . .
C47 C 0.3183(5) 0.1930(3) 0.1209(4) 0.0465 1.0000 Uani . .
C48 C 0.2329(4) 0.2192(3) 0.0823(3) 0.0391 1.0000 Uani . .
C49 C 0.3628(6) 0.1334(4) 0.0909(4) 0.0594 1.0000 Uani . .
C50 C 0.3665(5) 0.3088(4) 0.2841(4) 0.0557 1.0000 Uani . .
O51 O -0.1515(2) 0.49695(18) -0.23012(18) 0.0251 1.0000 Uani . .
C52 C -0.2426(4) 0.5049(3) -0.2396(3) 0.0278 1.0000 Uani . .
C53 C -0.2868(4) 0.5184(3) -0.1836(3) 0.0278 1.0000 Uani . .
C54 C -0.2335(4) 0.5275(3) -0.1082(3) 0.0248 1.0000 Uani . .
N55 N -0.1506(3) 0.5007(2) -0.0904(2) 0.0222 1.0000 Uani . .
O56 O -0.0960(2) 0.51417(17) -0.02115(17) 0.0207 1.0000 Uani . .
C57 C -0.2732(4) 0.5650(3) -0.0546(3) 0.0289 1.0000 Uani . .
C58 C -0.3137(5) 0.5161(3) -0.0089(4) 0.0411 1.0000 Uani . .
C59 C -0.3845(4) 0.5263(3) -0.1995(3) 0.0322 1.0000 Uani . .
C60 C -0.4390(4) 0.5206(3) -0.2687(4) 0.0382 1.0000 Uani . .
C61 C -0.3965(4) 0.5086(3) -0.3232(3) 0.0407 1.0000 Uani . .
C62 C -0.3006(4) 0.5011(3) -0.3098(3) 0.0375 1.0000 Uani . .
N63 N -0.0109(4) 0.8584(3) 0.2023(3) 0.0491 1.0000 Uani . .
C64 C 0.0359(5) 0.9265(4) 0.2136(4) 0.0550 1.0000 Uani . .
C65 C 0.1362(5) 0.9243(4) 0.2583(4) 0.0555 1.0000 Uani . .
C66 C -0.0042(7) 0.8199(5) 0.2707(5) 0.0804 1.0000 Uani . .
C67 C 0.0769(9) 0.7730(5) 0.2905(5) 0.0907 1.0000 Uani . .
C68 C -0.1127(6) 0.8638(6) 0.1649(6) 0.0936 1.0000 Uani . U
C69 C -0.1302(7) 0.8931(7) 0.0932(6) 0.1134 1.0000 Uani . U
H101 H -0.2514 0.2053 0.0154 0.0345 1.0000 Uiso R .
H121 H -0.4603 0.2400 0.1094 0.0426 1.0000 Uiso R .
H141 H -0.2839 0.3896 0.0928 0.0320 1.0000 Uiso R .
H162 H -0.4045 0.1189 0.0914 0.0779 1.0000 Uiso R .
H161 H -0.4482 0.1362 0.0117 0.0780 1.0000 Uiso R .
H163 H -0.3452 0.1112 0.0350 0.0775 1.0000 Uiso R .
H231 H -0.3108 0.3262 -0.2597 0.0527 1.0000 Uiso R .
H232 H -0.3656 0.2612 -0.2465 0.0526 1.0000 Uiso R .
H241 H -0.4407 0.3596 -0.2206 0.1060 1.0000 Uiso R .
H242 H -0.3513 0.3780 -0.1617 0.1058 1.0000 Uiso R .
H243 H -0.4104 0.3141 -0.1519 0.1058 1.0000 Uiso R .
H251 H -0.3820 0.1915 -0.1685 0.0425 1.0000 Uiso R .
H261 H -0.3871 0.0852 -0.1227 0.0537 1.0000 Uiso R .
H271 H -0.2486 0.0300 -0.0679 0.0526 1.0000 Uiso R .
H281 H -0.1078 0.0844 -0.0582 0.0422 1.0000 Uiso R .
H331 H 0.2139 0.2872 -0.0754 0.0508 1.0000 Uiso R .
H351 H 0.4294 0.3756 -0.1386 0.0742 1.0000 Uiso R .
H371 H 0.1634 0.4139 -0.2453 0.0550 1.0000 Uiso R .
H382 H 0.3029 0.4407 -0.3005 0.1484 1.0000 Uiso R .
H381 H 0.3316 0.4966 -0.2376 0.1482 1.0000 Uiso R .
H383 H 0.4038 0.4386 -0.2464 0.1482 1.0000 Uiso R .
H391 H 0.4605 0.3140 -0.0252 0.1241 1.0000 Uiso R .
H393 H 0.3758 0.2884 0.0055 0.1241 1.0000 Uiso R .
H392 H 0.4098 0.2447 -0.0516 0.1242 1.0000 Uiso R .
H441 H 0.2086 0.3421 0.1895 0.0367 1.0000 Uiso R .
H461 H 0.4172 0.2068 0.2120 0.0519 1.0000 Uiso R .
H481 H 0.2030 0.1998 0.0383 0.0459 1.0000 Uiso R .
H492 H 0.3205 0.0948 0.0842 0.0921 1.0000 Uiso R .
H491 H 0.3759 0.1469 0.0456 0.0922 1.0000 Uiso R .
H493 H 0.4206 0.1208 0.1249 0.0920 1.0000 Uiso R .
H571 H -0.3216 0.5955 -0.0793 0.0365 1.0000 Uiso R .
H572 H -0.2239 0.5906 -0.0248 0.0367 1.0000 Uiso R .
H581 H -0.3372 0.5399 0.0274 0.0658 1.0000 Uiso R .
H583 H -0.3646 0.4912 -0.0385 0.0658 1.0000 Uiso R .
H582 H -0.2667 0.4846 0.0154 0.0657 1.0000 Uiso R .
H591 H -0.4137 0.5352 -0.1621 0.0384 1.0000 Uiso R .
H601 H -0.5034 0.5248 -0.2775 0.0429 1.0000 Uiso R .
H611 H -0.4325 0.5056 -0.3699 0.0449 1.0000 Uiso R .
H621 H -0.2735 0.4933 -0.3476 0.0415 1.0000 Uiso R .
H641 H 0.0004 0.9557 0.2377 0.0691 1.0000 Uiso R .
H642 H 0.0368 0.9444 0.1664 0.0687 1.0000 Uiso R .
H651 H 0.1629 0.9686 0.2596 0.0838 1.0000 Uiso R .
H652 H 0.1364 0.9092 0.3058 0.0839 1.0000 Uiso R .
H653 H 0.1727 0.8933 0.2366 0.0839 1.0000 Uiso R .
H661 H -0.0002 0.8528 0.3089 0.1026 1.0000 Uiso R .
H662 H -0.0616 0.7933 0.2649 0.1030 1.0000 Uiso R .
H671 H 0.0718 0.7484 0.3330 0.1388 1.0000 Uiso R .
H673 H 0.1346 0.7989 0.3003 0.1392 1.0000 Uiso R .
H672 H 0.0749 0.7418 0.2514 0.1389 1.0000 Uiso R .
H681 H -0.1425 0.8928 0.1936 0.1068 1.0000 Uiso R .
H682 H -0.1408 0.8190 0.1613 0.1072 1.0000 Uiso R .
H692 H -0.1963 0.8926 0.0717 0.1818 1.0000 Uiso R .
H691 H -0.1061 0.9384 0.0973 0.1817 1.0000 Uiso R .
H693 H -0.0980 0.8663 0.0651 0.1817 1.0000 Uiso R .
H631 H 0.0180 0.8339 0.1740 0.0759 1.0000 Uiso R .
H21 H 0.0678 0.5059 -0.1214 0.0341 1.0000 Uiso R .
H151 H -0.4271 0.4156 0.1322 0.0822 1.0000 Uiso R .
H153 H -0.5006 0.3597 0.1292 0.0824 1.0000 Uiso R .
H152 H -0.4162 0.3644 0.1938 0.0826 1.0000 Uiso R .
H503 H 0.4221 0.2843 0.3058 0.0770 1.0000 Uiso R .
H502 H 0.3835 0.3548 0.2793 0.0774 1.0000 Uiso R .
H501 H 0.3263 0.3072 0.3160 0.0775 1.0000 Uiso R .

loop_
_atom_site_aniso_label
_atom_site_aniso_U_11
_atom_site_aniso_U_22
_atom_site_aniso_U_33
_atom_site_aniso_U_23
_atom_site_aniso_U_13
_atom_site_aniso_U_12
Fe1 0.0209(4) 0.0175(3) 0.0197(3) -0.0005(3) 0.0028(3) -0.0009(3)
O2 0.0212(17) 0.0228(18) 0.0227(18) -0.0034(14) 0.0063(14) -0.0009(14)
Fe3 0.0204(4) 0.0207(4) 0.0196(3) -0.0019(3) 0.0025(3) -0.0005(3)
O4 0.0203(17) 0.0199(17) 0.0212(17) -0.0010(14) -0.0006(14) -0.0003(14)
Fe5 0.0213(4) 0.0198(4) 0.0230(4) -0.0034(3) 0.0034(3) 0.0002(3)
O6 0.0273(19) 0.0239(19) 0.0289(19) -0.0018(15) 0.0092(15) -0.0016(15)
C7 0.024(3) 0.020(2) 0.022(2) 0.0002(19) 0.002(2) 0.002(2)
O8 0.0250(18) 0.0225(18) 0.0269(19) -0.0024(15) 0.0083(15) -0.0029(15)
C9 0.023(3) 0.025(3) 0.025(3) 0.003(2) 0.005(2) 0.000(2)
C10 0.030(3) 0.027(3) 0.028(3) 0.003(2) 0.008(2) 0.004(2)
C11 0.031(3) 0.031(3) 0.030(3) 0.006(2) 0.005(2) -0.007(2)
C12 0.021(3) 0.047(4) 0.038(3) 0.006(3) 0.007(2) -0.005(2)
C13 0.027(3) 0.035(3) 0.033(3) 0.005(2) 0.009(2) 0.004(2)
C14 0.028(3) 0.028(3) 0.024(3) -0.003(2) 0.005(2) -0.003(2)
C15 0.048(4) 0.053(4) 0.065(5) -0.009(4) 0.025(4) -0.003(3)
C16 0.052(4) 0.038(4) 0.067(5) -0.004(3) 0.027(4) -0.015(3)
O17 0.031(2) 0.0202(18) 0.032(2) -0.0059(15) 0.0086(16) -0.0016(15)
C18 0.027(3) 0.028(3) 0.025(3) -0.010(2) 0.008(2) -0.009(2)
C19 0.024(3) 0.033(3) 0.034(3) -0.009(2) 0.007(2) -0.009(2)
C20 0.028(3) 0.028(3) 0.028(3) -0.005(2) 0.002(2) -0.004(2)
N21 0.025(2) 0.022(2) 0.023(2) -0.0031(17) 0.0006(17) -0.0008(17)
O22 0.029(2) 0.0223(18) 0.029(2) -0.0004(15) -0.0027(16) -0.0004(15)
C23 0.034(3) 0.045(4) 0.054(4) 0.007(3) -0.016(3) -0.015(3)
C24 0.027(4) 0.043(4) 0.132(8) 0.002(5) -0.003(4) -0.003(3)
C25 0.031(3) 0.041(4) 0.041(3) -0.010(3) 0.003(3) -0.011(3)
C26 0.041(4) 0.048(4) 0.044(4) -0.010(3) 0.011(3) -0.023(3)
C27 0.060(4) 0.034(3) 0.042(4) -0.007(3) 0.014(3) -0.014(3)
C28 0.042(3) 0.029(3) 0.034(3) -0.003(2) 0.008(3) -0.004(3)
O29 0.028(2) 0.028(2) 0.030(2) -0.0059(16) 0.0101(16) -0.0033(16)
C30 0.033(3) 0.027(3) 0.033(3) -0.013(2) 0.011(2) -0.005(2)
O31 0.030(2) 0.032(2) 0.028(2) -0.0016(16) 0.0091(16) 0.0005(17)
C32 0.037(3) 0.025(3) 0.042(3) -0.006(2) 0.016(3) 0.001(2)
C33 0.032(3) 0.052(4) 0.038(3) -0.005(3) 0.008(3) 0.002(3)
C34 0.042(4) 0.068(5) 0.046(4) -0.015(4) 0.005(3) 0.013(4)
C35 0.028(3) 0.065(5) 0.077(5) -0.019(4) 0.021(4) -0.006(3)
C36 0.052(4) 0.039(4) 0.085(6) -0.008(4) 0.037(4) -0.001(3)
C37 0.042(4) 0.035(3) 0.055(4) -0.001(3) 0.020(3) 0.002(3)
C38 0.077(6) 0.061(5) 0.133(9) 0.013(6) 0.066(6) -0.003(5)
C39 0.046(5) 0.117(8) 0.065(5) -0.007(6) 0.002(4) 0.011(5)
O40 0.0273(19) 0.0238(19) 0.031(2) -0.0062(16) -0.0003(16) 0.0041(15)
C41 0.025(3) 0.024(3) 0.031(3) -0.001(2) 0.004(2) -0.001(2)
O42 0.0278(19) 0.0221(18) 0.0216(18) 0.0034(14) 0.0010(15) 0.0013(15)
C43 0.027(3) 0.024(3) 0.032(3) 0.001(2) 0.001(2) 0.002(2)
C44 0.031(3) 0.025(3) 0.038(3) 0.002(2) 0.004(2) 0.000(2)
C45 0.033(3) 0.032(3) 0.041(3) 0.011(3) -0.004(3) -0.001(2)
C46 0.027(3) 0.041(4) 0.062(4) 0.009(3) -0.003(3) 0.005(3)
C47 0.040(4) 0.038(4) 0.057(4) 0.004(3) 0.003(3) 0.005(3)
C48 0.033(3) 0.038(3) 0.042(3) -0.005(3) 0.001(3) 0.005(3)
C49 0.055(5) 0.052(5) 0.066(5) 0.002(4) 0.006(4) 0.026(4)
C50 0.054(4) 0.043(4) 0.052(4) 0.008(3) -0.022(3) 0.004(3)
O51 0.0238(19) 0.0259(19) 0.0228(18) 0.0027(15) 0.0002(15) 0.0000(15)
C52 0.031(3) 0.024(3) 0.025(3) 0.001(2) 0.000(2) -0.002(2)
C53 0.028(3) 0.024(3) 0.026(3) 0.003(2) -0.003(2) 0.001(2)
C54 0.022(3) 0.026(3) 0.027(3) 0.004(2) 0.006(2) -0.002(2)
N55 0.025(2) 0.025(2) 0.0146(19) 0.0003(17) 0.0008(17) -0.0035(18)
O56 0.0225(17) 0.0233(18) 0.0145(16) -0.0031(13) 0.0011(13) 0.0010(14)
C57 0.029(3) 0.028(3) 0.029(3) 0.003(2) 0.007(2) 0.005(2)
C58 0.040(4) 0.040(4) 0.047(4) 0.010(3) 0.019(3) 0.008(3)
C59 0.029(3) 0.028(3) 0.038(3) 0.002(2) 0.005(2) 0.004(2)
C60 0.025(3) 0.032(3) 0.051(4) 0.007(3) -0.003(3) 0.000(2)
C61 0.032(3) 0.042(4) 0.036(3) -0.004(3) -0.015(3) 0.001(3)
C62 0.038(3) 0.040(3) 0.028(3) 0.003(3) -0.004(2) 0.000(3)
N63 0.039(3) 0.062(4) 0.047(3) -0.025(3) 0.013(3) 0.003(3)
C64 0.060(5) 0.062(5) 0.048(4) -0.016(4) 0.023(4) 0.017(4)
C65 0.056(4) 0.049(4) 0.063(5) -0.024(4) 0.017(4) -0.010(4)
C66 0.102(7) 0.102(8) 0.054(5) -0.033(5) 0.051(5) -0.044(6)
C67 0.141(10) 0.076(7) 0.041(5) -0.009(4) -0.006(5) -0.030(7)
C68 0.040(4) 0.123(8) 0.103(6) -0.070(6) -0.012(4) 0.022(5)
C69 0.065(5) 0.145(9) 0.106(7) -0.064(7) -0.026(5) 0.045(6)

loop_
_atom_type_symbol
_atom_type_scat_dispersion_real
_atom_type_scat_dispersion_imag
_atom_type_scat_Cromer_Mann_a1
_atom_type_scat_Cromer_Mann_b1
_atom_type_scat_Cromer_Mann_a2
_atom_type_scat_Cromer_Mann_b2
_atom_type_scat_Cromer_Mann_a3
_atom_type_scat_Cromer_Mann_b3
_atom_type_scat_Cromer_Mann_a4
_atom_type_scat_Cromer_Mann_b4
_atom_type_scat_Cromer_Mann_c
_atom_type_scat_source
C 0.0033 0.0016 2.3100 20.8439 1.0200 10.2075 1.5886 0.5687 0.8650 51.6512 0.2156 'International Tables Vol C 4.2.6.8 and 6.1.1.4'
H 0.0000 0.0000 0.4930 10.5109 0.3229 26.1257 0.1402 3.1424 0.0408 57.7998 0.0030 'International Tables Vol C 4.2.6.8 and 6.1.1.4'
N 0.0061 0.0033 12.2126 0.0057 3.1322 9.8933 2.0125 28.9975 1.1663 0.5826 -11.5290 'International Tables Vol C 4.2.6.8 and 6.1.1.4'
O 0.0106 0.0060 3.0485 13.2771 2.2868 5.7011 1.5463 0.3239 0.8670 32.9089 0.2508 'International Tables Vol C 4.2.6.8 and 6.1.1.4'
Fe 0.3463 0.8444 11.7695 4.7611 7.3573 0.3072 3.5222 15.3535 2.3045 76.8805 1.0369 'International Tables Vol C 4.2.6.8 and 6.1.1.4'

loop_
_geom_angle_atom_site_label_1
_geom_angle_site_symmetry_1
_geom_angle_atom_site_label_2
_geom_angle_atom_site_label_3
_geom_angle_site_symmetry_3
_geom_angle
_geom_angle_publ_flag
O56 2_565 Fe1 O42 2_565 170.73(14) yes
O56 2_565 Fe1 O8 2_565 92.72(14) yes
O42 2_565 Fe1 O8 2_565 95.19(14) yes
O56 2_565 Fe1 Fe1 2_565 41.60(9) yes
O42 2_565 Fe1 Fe1 2_565 129.78(11) yes
O8 2_565 Fe1 Fe1 2_565 133.81(11) yes
O56 2_565 Fe1 O4 2_565 88.40(14) yes
O42 2_565 Fe1 O4 2_565 95.75(14) yes
O8 2_565 Fe1 O4 2_565 94.69(15) yes
Fe1 2_565 Fe1 O4 2_565 91.07(11) yes
O56 2_565 Fe1 Fe5 2_565 113.68(9) yes
O42 2_565 Fe1 Fe5 2_565 72.91(10) yes
O8 2_565 Fe1 Fe5 2_565 77.35(10) yes
Fe1 2_565 Fe1 Fe5 2_565 120.99(4) yes
O4 2_565 Fe1 Fe5 2_565 30.34(10) yes
O56 2_565 Fe1 O2 . 83.04(13) yes
O42 2_565 Fe1 O2 . 92.68(14) yes
O8 2_565 Fe1 O2 . 86.06(14) yes
Fe1 2_565 Fe1 O2 . 82.33(10) yes
O4 2_565 Fe1 O2 . 171.43(15) yes
O56 2_565 Fe1 O56 . 83.39(14) yes
O42 2_565 Fe1 O56 . 88.09(14) yes
O8 2_565 Fe1 O56 . 171.10(14) yes
Fe1 2_565 Fe1 O56 . 41.79(9) yes
O4 2_565 Fe1 O56 . 93.21(14) yes
Fe5 2_565 Fe1 O2 . 156.68(10) yes
Fe5 2_565 Fe1 O56 . 111.54(9) yes
O2 . Fe1 O56 . 85.53(13) yes
Fe1 . O2 Fe3 . 121.92(17) yes
Fe1 . O2 H21 . 113.2 no
Fe3 . O2 H21 . 110.1 no
O2 . Fe3 O4 . 93.22(14) yes
O2 . Fe3 Fe5 . 119.64(10) yes
O4 . Fe3 Fe5 . 31.85(10) yes
O2 . Fe3 O22 . 177.27(15) yes
O4 . Fe3 O22 . 89.23(15) yes
Fe5 . Fe3 O22 . 63.07(11) yes
O2 . Fe3 O31 . 85.51(15) yes
O4 . Fe3 O31 . 90.69(15) yes
Fe5 . Fe3 O31 . 76.50(11) yes
O22 . Fe3 O31 . 95.69(16) yes
O2 . Fe3 O51 . 93.30(15) yes
O4 . Fe3 O51 . 165.04(15) yes
Fe5 . Fe3 O51 . 146.67(11) yes
O22 . Fe3 O51 . 84.04(15) yes
O31 . Fe3 O51 . 103.24(15) yes
O2 . Fe3 N55 . 80.46(15) yes
O4 . Fe3 N55 . 84.21(15) yes
Fe5 . Fe3 N55 . 105.36(12) yes
O22 . Fe3 N55 . 98.58(16) yes
O31 . Fe3 N55 . 164.76(16) yes
O51 . Fe3 N55 . 83.61(16) yes
Fe3 . O4 Fe1 2_565 122.47(18) yes
Fe3 . O4 Fe5 . 114.83(17) yes
Fe1 2_565 O4 Fe5 . 119.87(18) yes
O4 . Fe5 Fe1 2_565 29.79(10) yes
O4 . Fe5 Fe3 . 33.33(10) yes
Fe1 2_565 Fe5 Fe3 . 62.20(2) yes
O4 . Fe5 O6 . 94.93(15) yes
Fe1 2_565 Fe5 O6 . 71.53(10) yes
Fe3 . Fe5 O6 . 112.03(11) yes
O4 . Fe5 O17 . 170.47(15) yes
Fe1 2_565 Fe5 O17 . 157.59(11) yes
Fe3 . Fe5 O17 . 137.40(11) yes
O6 . Fe5 O17 . 88.18(15) yes
O4 . Fe5 N21 . 87.85(15) yes
Fe1 2_565 Fe5 N21 . 105.43(12) yes
Fe3 . Fe5 N21 . 61.05(12) yes
O6 . Fe5 N21 . 89.40(16) yes
O17 . Fe5 N21 . 83.16(16) yes
O4 . Fe5 O29 . 90.14(15) yes
Fe1 2_565 Fe5 O29 . 111.66(11) yes
Fe3 . Fe5 O29 . 74.65(11) yes
O6 . Fe5 O29 . 173.14(15) yes
O17 . Fe5 O29 . 87.55(15) yes
O4 . Fe5 O40 . 95.81(15) yes
Fe1 2_565 Fe5 O40 . 77.26(10) yes
Fe3 . Fe5 O40 . 122.95(11) yes
O6 . Fe5 O40 . 88.67(15) yes
O17 . Fe5 O40 . 93.27(15) yes
N21 . Fe5 O29 . 95.41(16) yes
N21 . Fe5 O40 . 176.00(16) yes
O29 . Fe5 O40 . 86.22(15) yes
Fe5 . O6 C7 . 132.2(3) yes
O6 . C7 O8 . 124.4(5) yes
O6 . C7 C9 . 117.5(4) yes
O8 . C7 C9 . 118.0(4) yes
Fe1 2_565 O8 C7 . 126.4(3) yes
C7 . C9 C10 . 119.4(5) yes
C7 . C9 C14 . 120.2(5) yes
C10 . C9 C14 . 120.3(5) yes
C9 . C10 C11 . 120.2(5) yes
C9 . C10 H101 . 119.6 no
C11 . C10 H101 . 120.2 no
C10 . C11 C12 . 119.0(5) yes
C10 . C11 C16 . 121.2(6) yes
C12 . C11 C16 . 119.8(5) yes
C11 . C12 C13 . 121.9(5) yes
C11 . C12 H121 . 120.0 no
C13 . C12 H121 . 118.1 no
C12 . C13 C14 . 118.2(5) yes
C12 . C13 C15 . 120.4(5) yes
C14 . C13 C15 . 121.4(6) yes
C13 . C14 C9 . 120.4(5) yes
C13 . C14 H141 . 119.8 no
C9 . C14 H141 . 119.8 no
C13 . C15 H151 . 111.0 no
C13 . C15 H153 . 110.2 no
H151 . C15 H153 . 108.3 no
C13 . C15 H152 . 110.6 no
H151 . C15 H152 . 108.5 no
H153 . C15 H152 . 108.2 no
C11 . C16 H162 . 110.3 no
C11 . C16 H161 . 108.2 no
H162 . C16 H161 . 109.4 no
C11 . C16 H163 . 109.5 no
H162 . C16 H163 . 110.6 no
H161 . C16 H163 . 108.9 no
Fe5 . O17 C18 . 121.9(3) yes
O17 . C18 C19 . 122.4(5) yes
O17 . C18 C28 . 118.9(5) yes
C19 . C18 C28 . 118.7(5) yes
C18 . C19 C20 . 122.9(5) yes
C18 . C19 C25 . 118.0(5) yes
C20 . C19 C25 . 119.1(5) yes
C19 . C20 N21 . 118.8(5) yes
C19 . C20 C23 . 121.3(5) yes
N21 . C20 C23 . 119.8(5) yes
Fe5 . N21 C20 . 128.6(4) yes
Fe5 . N21 O22 . 115.8(3) yes
C20 . N21 O22 . 115.4(4) yes
N21 . O22 Fe3 . 119.9(3) yes
C20 . C23 C24 . 111.5(6) yes
C20 . C23 H231 . 108.9 no
C24 . C23 H231 . 110.4 no
C20 . C23 H232 . 108.1 no
C24 . C23 H232 . 108.8 no
H231 . C23 H232 . 109.2 no
C23 . C24 H241 . 109.1 no
C23 . C24 H242 . 108.8 no
H241 . C24 H242 . 109.5 no
C23 . C24 H243 . 110.6 no
H241 . C24 H243 . 109.5 no
H242 . C24 H243 . 109.2 no
C19 . C25 C26 . 122.1(6) yes
C19 . C25 H251 . 118.7 no
C26 . C25 H251 . 119.2 no
C25 . C26 C27 . 119.7(6) yes
C25 . C26 H261 . 119.1 no
C27 . C26 H261 . 121.2 no
C26 . C27 C28 . 120.1(6) yes
C26 . C27 H271 . 120.7 no
C28 . C27 H271 . 119.3 no
C18 . C28 C27 . 121.5(6) yes
C18 . C28 H281 . 118.2 no
C27 . C28 H281 . 120.3 no
Fe5 . O29 C30 . 127.3(3) yes
O29 . C30 O31 . 125.4(5) yes
O29 . C30 C32 . 117.3(5) yes
O31 . C30 C32 . 117.2(5) yes
Fe3 . O31 C30 . 124.4(4) yes
C30 . C32 C33 . 119.6(6) yes
C30 . C32 C37 . 120.2(6) yes
C33 . C32 C37 . 120.0(6) yes
C32 . C33 C34 . 119.6(7) yes
C32 . C33 H331 . 120.9 no
C34 . C33 H331 . 119.5 no
C33 . C34 C35 . 118.2(7) yes
C33 . C34 C39 . 119.9(8) yes
C35 . C34 C39 . 121.9(7) yes
C34 . C35 C36 . 122.8(6) yes
C34 . C35 H351 . 118.6 no
C36 . C35 H351 . 118.6 no
C35 . C36 C37 . 116.9(7) yes
C35 . C36 C38 . 121.0(7) yes
C37 . C36 C38 . 122.1(8) yes
C32 . C37 C36 . 122.5(7) yes
C32 . C37 H371 . 118.1 no
C36 . C37 H371 . 119.4 no
C36 . C38 H382 . 110.2 no
C36 . C38 H381 . 110.3 no
H382 . C38 H381 . 110.2 no
C36 . C38 H383 . 108.8 no
H382 . C38 H383 . 108.4 no
H381 . C38 H383 . 108.9 no
C34 . C39 H391 . 110.9 no
C34 . C39 H393 . 111.4 no
H391 . C39 H393 . 110.0 no
C34 . C39 H392 . 107.9 no
H391 . C39 H392 . 108.7 no
H393 . C39 H392 . 107.9 no
Fe5 . O40 C41 . 128.7(3) yes
O40 . C41 O42 . 125.9(5) yes
O40 . C41 C43 . 115.7(5) yes
O42 . C41 C43 . 118.4(5) yes
Fe1 2_565 O42 C41 . 131.9(3) yes
C41 . C43 C44 . 120.9(5) yes
C41 . C43 C48 . 118.9(5) yes
C44 . C43 C48 . 120.2(5) yes
C43 . C44 C45 . 119.6(6) yes
C43 . C44 H441 . 120.8 no
C45 . C44 H441 . 119.6 no
C44 . C45 C46 . 118.9(6) yes
C44 . C45 C50 . 120.6(6) yes
C46 . C45 C50 . 120.5(6) yes
C45 . C46 C47 . 123.0(6) yes
C45 . C46 H461 . 119.0 no
C47 . C46 H461 . 118.0 no
C46 . C47 C48 . 117.2(6) yes
C46 . C47 C49 . 123.0(6) yes
C48 . C47 C49 . 119.8(6) yes
C47 . C48 C43 . 121.1(6) yes
C47 . C48 H481 . 119.7 no
C43 . C48 H481 . 119.2 no
C47 . C49 H492 . 109.4 no
C47 . C49 H491 . 109.0 no
H492 . C49 H491 . 110.7 no
C47 . C49 H493 . 109.1 no
H492 . C49 H493 . 108.5 no
H491 . C49 H493 . 110.0 no
C45 . C50 H503 . 110.8 no
C45 . C50 H502 . 111.3 no
H503 . C50 H502 . 107.8 no
C45 . C50 H501 . 110.9 no
H503 . C50 H501 . 107.4 no
H502 . C50 H501 . 108.4 no
Fe3 . O51 C52 . 121.2(3) yes
O51 . C52 C53 . 123.8(5) yes
O51 . C52 C62 . 118.9(5) yes
C53 . C52 C62 . 117.3(5) yes
C52 . C53 C54 . 122.7(5) yes
C52 . C53 C59 . 119.4(5) yes
C54 . C53 C59 . 117.9(5) yes
C53 . C54 N55 . 116.6(5) yes
C53 . C54 C57 . 122.3(5) yes
N55 . C54 C57 . 121.2(5) yes
Fe3 . N55 C54 . 130.1(4) yes
Fe3 . N55 O56 . 112.6(3) yes
C54 . N55 O56 . 117.2(4) yes
Fe1 2_565 O56 Fe1 . 96.61(14) yes
Fe1 2_565 O56 N55 . 113.3(3) yes
Fe1 . O56 N55 . 108.9(3) yes
C54 . C57 C58 . 111.2(5) yes
C54 . C57 H571 . 109.3 no
C58 . C57 H571 . 109.6 no
C54 . C57 H572 . 108.0 no
C58 . C57 H572 . 109.5 no
H571 . C57 H572 . 109.1 no
C57 . C58 H581 . 111.7 no
C57 . C58 H583 . 109.8 no
H581 . C58 H583 . 108.3 no
C57 . C58 H582 . 110.7 no
H581 . C58 H582 . 107.3 no
H583 . C58 H582 . 109.0 no
C53 . C59 C60 . 121.5(6) yes
C53 . C59 H591 . 119.2 no
C60 . C59 H591 . 119.3 no
C59 . C60 C61 . 119.3(6) yes
C59 . C60 H601 . 119.8 no
C61 . C60 H601 . 120.9 no
C60 . C61 C62 . 120.8(6) yes
C60 . C61 H611 . 119.8 no
C62 . C61 H611 . 119.4 no
C52 . C62 C61 . 121.6(6) yes
C52 . C62 H621 . 119.2 no
C61 . C62 H621 . 119.2 no
C64 . N63 C66 . 113.2(6) yes
C64 . N63 C68 . 112.0(7) yes
C66 . N63 C68 . 107.6(7) yes
C64 . N63 H631 . 107.3 no
C66 . N63 H631 . 108.8 no
C68 . N63 H631 . 107.9 no
N63 . C64 C65 . 113.9(6) yes
N63 . C64 H641 . 108.7 no
C65 . C64 H641 . 107.8 no
N63 . C64 H642 . 107.2 no
C65 . C64 H642 . 107.8 no
H641 . C64 H642 . 111.5 no
C64 . C65 H651 . 109.1 no
C64 . C65 H652 . 109.1 no
H651 . C65 H652 . 110.6 no
C64 . C65 H653 . 109.7 no
H651 . C65 H653 . 108.5 no
H652 . C65 H653 . 109.9 no
N63 . C66 C67 . 114.6(7) yes
N63 . C66 H661 . 107.9 no
C67 . C66 H661 . 108.9 no
N63 . C66 H662 . 107.4 no
C67 . C66 H662 . 108.3 no
H661 . C66 H662 . 109.6 no
C66 . C67 H671 . 107.8 no
C66 . C67 H673 . 109.6 no
H671 . C67 H673 . 110.1 no
C66 . C67 H672 . 109.0 no
H671 . C67 H672 . 110.4 no
H673 . C67 H672 . 110.0 no
N63 . C68 C69 . 114.0(9) yes
N63 . C68 H681 . 107.7 no
C69 . C68 H681 . 108.0 no
N63 . C68 H682 . 109.1 no
C69 . C68 H682 . 108.5 no
H681 . C68 H682 . 109.4 no
C68 . C69 H692 . 109.2 no
C68 . C69 H691 . 108.3 no
H692 . C69 H691 . 111.1 no
C68 . C69 H693 . 108.8 no
H692 . C69 H693 . 109.8 no
H691 . C69 H693 . 109.5 no

loop_
_geom_bond_atom_site_label_1
_geom_bond_atom_site_label_2
_geom_bond_site_symmetry_2
_geom_bond_distance
_geom_bond_publ_flag
Fe1 O56 2_565 2.103(3) yes
Fe1 O42 2_565 2.051(3) yes
Fe1 O8 2_565 2.048(4) yes
Fe1 Fe1 2_565 3.1352(14) yes
Fe1 O4 2_565 1.867(3) yes
Fe1 Fe5 2_565 3.2587(10) yes
Fe1 O2 . 1.996(3) yes
Fe1 O56 . 2.096(4) yes
O2 Fe3 . 2.030(3) yes
O2 H21 . 0.805 no
Fe3 O4 . 1.976(3) yes
Fe3 Fe5 . 3.2648(10) yes
Fe3 O22 . 1.974(4) yes
Fe3 O31 . 2.056(4) yes
Fe3 O51 . 1.947(3) yes
Fe3 N55 . 2.087(4) yes
O4 Fe5 . 1.898(3) yes
Fe5 O6 . 2.043(4) yes
Fe5 O17 . 1.956(4) yes
Fe5 N21 . 2.094(4) yes
Fe5 O29 . 2.045(4) yes
Fe5 O40 . 2.018(4) yes
O6 C7 . 1.265(6) yes
C7 O8 . 1.265(6) yes
C7 C9 . 1.496(7) yes
C9 C10 . 1.387(7) yes
C9 C14 . 1.385(7) yes
C10 C11 . 1.381(7) yes
C10 H101 . 0.917 no
C11 C12 . 1.382(8) yes
C11 C16 . 1.514(8) yes
C12 C13 . 1.392(8) yes
C12 H121 . 0.925 no
C13 C14 . 1.388(7) yes
C13 C15 . 1.507(9) yes
C14 H141 . 0.924 no
C15 H151 . 0.946 no
C15 H153 . 0.944 no
C15 H152 . 0.945 no
C16 H162 . 0.946 no
C16 H161 . 0.954 no
C16 H163 . 0.950 no
O17 C18 . 1.335(6) yes
C18 C19 . 1.415(8) yes
C18 C28 . 1.399(8) yes
C19 C20 . 1.479(8) yes
C19 C25 . 1.405(8) yes
C20 N21 . 1.296(7) yes
C20 C23 . 1.492(8) yes
N21 O22 . 1.361(5) yes
C23 C24 . 1.510(11) yes
C23 H231 . 0.950 no
C23 H232 . 0.968 no
C24 H241 . 0.953 no
C24 H242 . 0.950 no
C24 H243 . 0.970 no
C25 C26 . 1.375(9) yes
C25 H251 . 0.927 no
C26 C27 . 1.370(10) yes
C26 H261 . 0.925 no
C27 C28 . 1.383(9) yes
C27 H271 . 0.925 no
C28 H281 . 0.910 no
O29 C30 . 1.258(7) yes
C30 O31 . 1.267(7) yes
C30 C32 . 1.487(8) yes
C32 C33 . 1.393(9) yes
C32 C37 . 1.375(9) yes
C33 C34 . 1.392(9) yes
C33 H331 . 0.958 no
C34 C35 . 1.392(11) yes
C34 C39 . 1.511(11) yes
C35 C36 . 1.394(11) yes
C35 H351 . 0.962 no
C36 C37 . 1.368(9) yes
C36 C38 . 1.510(11) yes
C37 H371 . 0.947 no
C38 H382 . 0.984 no
C38 H381 . 0.982 no
C38 H383 . 0.977 no
C39 H391 . 0.966 no
C39 H393 . 0.969 no
C39 H392 . 0.974 no
O40 C41 . 1.256(6) yes
C41 O42 . 1.256(6) yes
C41 C43 . 1.504(7) yes
C43 C44 . 1.393(8) yes
C43 C48 . 1.390(8) yes
C44 C45 . 1.384(8) yes
C44 H441 . 0.931 no
C45 C46 . 1.384(9) yes
C45 C50 . 1.508(9) yes
C46 C47 . 1.386(10) yes
C46 H461 . 0.939 no
C47 C48 . 1.391(9) yes
C47 C49 . 1.524(10) yes
C48 H481 . 0.935 no
C49 H492 . 0.969 no
C49 H491 . 0.977 no
C49 H493 . 0.969 no
C50 H503 . 0.954 no
C50 H502 . 0.948 no
C50 H501 . 0.951 no
O51 C52 . 1.315(6) yes
C52 C53 . 1.415(8) yes
C52 C62 . 1.413(7) yes
C53 C54 . 1.484(7) yes
C53 C59 . 1.402(8) yes
C54 N55 . 1.294(7) yes
C54 C57 . 1.498(7) yes
N55 O56 . 1.404(5) yes
C57 C58 . 1.520(8) yes
C57 H571 . 0.964 no
C57 H572 . 0.951 no
C58 H581 . 0.974 no
C58 H583 . 0.957 no
C58 H582 . 0.959 no
C59 C60 . 1.382(8) yes
C59 H591 . 0.942 no
C60 C61 . 1.369(9) yes
C60 H601 . 0.923 no
C61 C62 . 1.377(9) yes
C61 H611 . 0.927 no
C62 H621 . 0.924 no
N63 C64 . 1.498(10) yes
N63 C66 . 1.502(11) yes
N63 C68 . 1.498(9) yes
N63 H631 . 0.908 no
C64 C65 . 1.514(10) yes
C64 H641 . 0.967 no
C64 H642 . 0.978 no
C65 H651 . 0.954 no
C65 H652 . 0.963 no
C65 H653 . 0.973 no
C66 C67 . 1.479(14) yes
C66 H661 . 0.971 no
C66 H662 . 0.975 no
C67 H671 . 0.971 no
C67 H673 . 0.968 no
C67 H672 . 0.968 no
C68 C69 . 1.462(16) yes
C68 H681 . 0.971 no
C68 H682 . 0.968 no
C69 H692 . 0.958 no
C69 H691 . 0.955 no
C69 H693 . 0.959 no

loop_
_platon_squeeze_void_nr
_platon_squeeze_void_average_x
_platon_squeeze_void_average_y
_platon_squeeze_void_average_z
_platon_squeeze_void_volume
_platon_squeeze_void_count_electrons
1 0.000 0.000 0.000 219.3 45.0
2 0.000 0.500 0.500 219.2 45.5
3 0.500 0.500 0.500 51.1 0.4
4 0.500 0.000 1.000 51.1 0.5
5 0.392 0.378 0.423 5.0 0.1
6 0.392 0.122 0.923 5.8 0.1
7 0.608 0.878 0.077 5.1 0.0
8 0.608 0.622 0.577 6.0 0.1
